data_7150320
loop_
_publ_author_name
'Adams, Luke A.'
'Charmant, Jonathan P. H.'
'Cox, Russell J.'
'Walter, Magnus'
'Whittingham, William G.'

_publ_section_title
;
 Efficient synthesis of protected cyclopropyl beta-aspartylphosphates.
;
_journal_issue 4
_journal_name_full 'Organic &amp; biomolecular chemistry'
_journal_page_first 542
_journal_page_last 553
_journal_paper_doi 10.1039/b311322a
_journal_volume 2
_journal_year 2004
_chemical_formula_moiety 'C23 H25 N O4, C H Cl3'
_chemical_formula_sum 'C24 H26 Cl3 N O4'
_chemical_formula_weight 498.81
_space_group_IT_number 14
_symmetry_cell_setting monoclinic
_symmetry_space_group_name_Hall '-P 2ybc'
_symmetry_space_group_name_H-M 'P 1 21/c 1'
_atom_sites_solution_hydrogens geom
_atom_sites_solution_primary direct
_atom_sites_solution_secondary difmap
_audit_creation_method SHELXL-97
_cell_angle_alpha 90.00
_cell_angle_beta 103.042(17)
_cell_angle_gamma 90.00
_cell_formula_units_Z 4
_cell_length_a 12.425(3)
_cell_length_b 18.223(5)
_cell_length_c 11.601(2)
_cell_measurement_reflns_used 820
_cell_measurement_temperature 173(2)
_cell_measurement_theta_max 23.7
_cell_measurement_theta_min 2.9
_cell_volume 2559.0(10)
_computing_cell_refinement 'Bruker SMART'
_computing_data_collection 'Bruker SMART'
_computing_data_reduction 'Bruker SHELXTL'
_computing_molecular_graphics 'Bruker SHELXTL'
_computing_publication_material 'Bruker SHELXTL'
_computing_structure_refinement 'SHELXL-97 (Sheldrick, 1997)'
_computing_structure_solution 'SHELXS-97 (Sheldrick, 1990)'
_diffrn_ambient_temperature 173(2)
_diffrn_detector_area_resol_mean 8.192
_diffrn_measured_fraction_theta_full 0.997
_diffrn_measured_fraction_theta_max 0.997
_diffrn_measurement_device_type 'CCD area detector'
_diffrn_measurement_method 'Frames, each covering 0.3 \% in \w'
_diffrn_radiation_monochromator graphite
_diffrn_radiation_source 'fine-focus sealed tube'
_diffrn_radiation_type MoK\a
_diffrn_radiation_wavelength 0.71073
_diffrn_reflns_av_R_equivalents 0.0381
_diffrn_reflns_av_sigmaI/netI 0.0410
_diffrn_reflns_limit_h_max 9
_diffrn_reflns_limit_h_min -14
_diffrn_reflns_limit_k_max 20
_diffrn_reflns_limit_k_min -20
_diffrn_reflns_limit_l_max 12
_diffrn_reflns_limit_l_min -13
_diffrn_reflns_number 12277
_diffrn_reflns_theta_full 24.01
_diffrn_reflns_theta_max 24.01
_diffrn_reflns_theta_min 2.02
_diffrn_standards_decay_% 0
_exptl_absorpt_coefficient_mu 0.387
_exptl_absorpt_correction_T_max 0.980
_exptl_absorpt_correction_T_min 0.884
_exptl_absorpt_correction_type multi-scan
_exptl_absorpt_process_details 'SADABS (Sheldrick, 1998)'
_exptl_crystal_colour colourless
_exptl_crystal_density_diffrn 1.295
_exptl_crystal_density_method none
_exptl_crystal_description block
_exptl_crystal_F_000 1040
_exptl_crystal_size_max 0.20
_exptl_crystal_size_mid 0.20
_exptl_crystal_size_min 0.05
_refine_diff_density_max 1.420
_refine_diff_density_min -1.004
_refine_diff_density_rms 0.069
_refine_ls_extinction_method none
_refine_ls_goodness_of_fit_ref 1.046
_refine_ls_hydrogen_treatment mixed
_refine_ls_matrix_type full
_refine_ls_number_parameters 295
_refine_ls_number_reflns 4000
_refine_ls_number_restraints 0
_refine_ls_restrained_S_all 1.046
_refine_ls_R_factor_all 0.0975
_refine_ls_R_factor_gt 0.0726
_refine_ls_shift/su_max 0.023
_refine_ls_shift/su_mean 0.002
_refine_ls_structure_factor_coef Fsqd
_refine_ls_weighting_details 'calc w=1/[\s^2^(Fo^2^)+(0.1057P)^2^+4.7009P] where P=(Fo^2^+2Fc^2^)/3'
_refine_ls_weighting_scheme calc
_refine_ls_wR_factor_gt 0.1946
_refine_ls_wR_factor_ref 0.2173
_reflns_number_gt 2905
_reflns_number_total 4000
_reflns_threshold_expression >2\s(I)
_cod_data_source_file b311322a.txt
_cod_data_source_block laa2a
_cod_depositor_comments
;
The following automatic conversions were performed:
'_symmetry_cell_setting' value 'Monoclinic' changed to 'monoclinic'
according to '/home/saulius/struct/CIF-dictionaries/cif_core.dic'
dictionary named 'cif_core.dic' version 2.4.1 from 2010-06-29.

Automatic conversion script
Id: cif_fix_enum 1527 2010-12-29 10:47:43Z saulius 
;
_cod_original_cell_volume 2558.9(11)
_cod_original_sg_symbol_H-M 'P 21/c'
_cod_database_code 7150320

loop_
_symmetry_equiv_pos_as_xyz
'x, y, z'
'-x, y+1/2, -z+1/2'
'-x, -y, -z'
'x, -y-1/2, z-1/2'

loop_
_atom_site_label
_atom_site_type_symbol
_atom_site_fract_x
_atom_site_fract_y
_atom_site_fract_z
_atom_site_U_iso_or_equiv
_atom_site_adp_type
_atom_site_occupancy
_atom_site_symmetry_multiplicity
_atom_site_calc_flag
_atom_site_refinement_flags
_atom_site_disorder_assembly
_atom_site_disorder_group
C1 C 0.0771(3) 0.4041(2) -0.0109(3) 0.0321(9) Uani 1 1 d . . .
H1 H 0.1124 0.4371 0.0493 0.039 Uiso 1 1 calc R . .
C2 C 0.0324(3) 0.4308(2) -0.1231(3) 0.0380(9) Uani 1 1 d . . .
H2A H 0.0375 0.4816 -0.1394 0.046 Uiso 1 1 calc R . .
C3 C -0.0197(3) 0.3837(2) -0.2116(3) 0.0382(9) Uani 1 1 d . . .
H3 H -0.0492 0.4018 -0.2891 0.046 Uiso 1 1 calc R . .
C4 C -0.0286(3) 0.3101(2) -0.1864(3) 0.0374(9) Uani 1 1 d . . .
H4 H -0.0655 0.2777 -0.2466 0.045 Uiso 1 1 calc R . .
C5 C 0.0162(3) 0.2832(2) -0.0735(3) 0.0311(8) Uani 1 1 d . . .
H5 H 0.0090 0.2326 -0.0569 0.037 Uiso 1 1 calc R . .
C6 C 0.0716(3) 0.33013(19) 0.0156(3) 0.0272(8) Uani 1 1 d . . .
C7 C 0.1283(3) 0.30168(19) 0.1345(3) 0.0278(8) Uani 1 1 d . . .
C8 C 0.1290(3) 0.35056(19) 0.2381(3) 0.0301(8) Uani 1 1 d . . .
C9 C 0.2281(4) 0.3700(2) 0.3159(3) 0.0391(10) Uani 1 1 d . . .
H9 H 0.2960 0.3507 0.3045 0.047 Uiso 1 1 calc R . .
C10 C 0.2280(4) 0.4175(2) 0.4103(4) 0.0518(12) Uani 1 1 d . . .
H10 H 0.2956 0.4308 0.4626 0.062 Uiso 1 1 calc R . .
C11 C 0.1302(5) 0.4450(2) 0.4272(4) 0.0569(13) Uani 1 1 d . . .
H11 H 0.1304 0.4772 0.4917 0.068 Uiso 1 1 calc R . .
C12 C 0.0315(4) 0.4266(2) 0.3519(4) 0.0519(12) Uani 1 1 d . . .
H12 H -0.0359 0.4457 0.3649 0.062 Uiso 1 1 calc R . .
C13 C 0.0306(4) 0.3802(2) 0.2568(4) 0.0388(9) Uani 1 1 d . . .
H13 H -0.0375 0.3684 0.2041 0.047 Uiso 1 1 calc R . .
C14 C 0.1794(3) 0.2367(2) 0.1442(3) 0.0299(8) Uani 1 1 d . . .
H14 H 0.1787 0.2110 0.0728 0.036 Uiso 1 1 calc R . .
C15 C 0.2372(3) 0.2007(2) 0.2562(3) 0.0304(8) Uani 1 1 d . . .
H15 H 0.2062 0.2118 0.3267 0.036 Uiso 1 1 calc R . .
C16 C 0.2833(3) 0.1251(2) 0.2534(3) 0.0325(9) Uani 1 1 d . . .
H16A H 0.2758 0.1014 0.1751 0.039 Uiso 1 1 calc R . .
H16B H 0.2771 0.0911 0.3182 0.039 Uiso 1 1 calc R . .
C17 C 0.3629(3) 0.18816(19) 0.2831(3) 0.0276(8) Uani 1 1 d . . .
C18 C 0.4195(3) 0.2137(2) 0.1893(3) 0.0286(8) Uani 1 1 d . . .
C19 C 0.5138(3) 0.1632(2) 0.4545(3) 0.0317(9) Uani 1 1 d . . .
C20 C 0.6506(3) 0.0754(2) 0.4135(3) 0.0380(9) Uani 1 1 d . . .
C21 C 0.6581(4) 0.0275(3) 0.5221(5) 0.0643(15) Uani 1 1 d . . .
H21A H 0.6478 0.0579 0.5885 0.096 Uiso 1 1 calc R . .
H21B H 0.7308 0.0040 0.5425 0.096 Uiso 1 1 calc R . .
H21C H 0.6005 -0.0102 0.5053 0.096 Uiso 1 1 calc R . .
C22 C 0.7418(4) 0.1317(3) 0.4313(5) 0.0609(14) Uani 1 1 d . . .
H22A H 0.7288 0.1653 0.3637 0.091 Uiso 1 1 calc R . .
H22B H 0.8129 0.1068 0.4378 0.091 Uiso 1 1 calc R . .
H22C H 0.7429 0.1594 0.5039 0.091 Uiso 1 1 calc R . .
C23 C 0.6480(5) 0.0297(3) 0.3041(5) 0.0750(17) Uani 1 1 d . . .
H23A H 0.5863 -0.0050 0.2931 0.112 Uiso 1 1 calc R . .
H23B H 0.7175 0.0026 0.3134 0.112 Uiso 1 1 calc R . .
H23C H 0.6384 0.0620 0.2349 0.112 Uiso 1 1 calc R . .
N1 N 0.4206(2) 0.19893(17) 0.4043(2) 0.0307(7) Uani 1 1 d . . .
H1A H 0.3934 0.2305 0.4475 0.037 Uiso 1 1 calc R . .
O1 O 0.3913(2) 0.19442(15) 0.0870(2) 0.0369(7) Uani 1 1 d . . .
O2 O 0.4986(2) 0.26238(17) 0.2279(2) 0.0409(7) Uani 1 1 d . . .
O3 O 0.5668(2) 0.17537(17) 0.5554(2) 0.0463(8) Uani 1 1 d . . .
O4 O 0.5418(2) 0.11333(14) 0.3826(2) 0.0366(7) Uani 1 1 d . . .
C24 C -0.3432(5) 0.3505(3) 0.4305(5) 0.0688(15) Uani 1 1 d . . .
H24 H -0.3918 0.3066 0.4088 0.083 Uiso 1 1 calc R . .
Cl1 Cl -0.2541(2) 0.35281(19) 0.3372(2) 0.1492(11) Uani 1 1 d . . .
Cl2 Cl -0.4269(2) 0.42523(13) 0.4228(3) 0.1573(12) Uani 1 1 d . . .
Cl3 Cl -0.2678(2) 0.33770(13) 0.57467(16) 0.1242(8) Uani 1 1 d . . .
H2 H 0.522(7) 0.278(5) 0.179(7) 0.149 Uiso 1 1 d . . .

loop_
_atom_site_aniso_label
_atom_site_aniso_U_11
_atom_site_aniso_U_22
_atom_site_aniso_U_33
_atom_site_aniso_U_23
_atom_site_aniso_U_13
_atom_site_aniso_U_12
C1 0.030(2) 0.033(2) 0.033(2) 0.0020(16) 0.0078(16) -0.0013(15)
C2 0.038(2) 0.037(2) 0.039(2) 0.0109(18) 0.0099(18) 0.0027(17)
C3 0.037(2) 0.049(2) 0.027(2) 0.0097(18) 0.0054(17) 0.0101(18)
C4 0.034(2) 0.044(2) 0.032(2) -0.0046(17) 0.0032(17) 0.0081(18)
C5 0.031(2) 0.0302(19) 0.032(2) 0.0003(16) 0.0063(16) 0.0066(15)
C6 0.0239(18) 0.032(2) 0.0269(19) 0.0028(15) 0.0083(15) 0.0057(15)
C7 0.0250(18) 0.032(2) 0.0270(19) 0.0036(15) 0.0076(14) 0.0016(15)
C8 0.040(2) 0.0257(19) 0.0256(19) 0.0071(15) 0.0091(16) 0.0001(16)
C9 0.050(3) 0.034(2) 0.031(2) 0.0042(17) 0.0043(18) 0.0003(18)
C10 0.080(4) 0.039(2) 0.031(2) 0.0008(18) 0.001(2) -0.003(2)
C11 0.103(4) 0.041(2) 0.028(2) -0.0001(19) 0.018(3) 0.010(3)
C12 0.078(3) 0.040(2) 0.045(3) 0.008(2) 0.030(3) 0.017(2)
C13 0.046(2) 0.033(2) 0.040(2) 0.0062(17) 0.0170(19) 0.0062(18)
C14 0.0264(18) 0.035(2) 0.0288(19) 0.0027(15) 0.0071(15) 0.0024(16)
C15 0.0296(19) 0.035(2) 0.0277(19) 0.0047(16) 0.0096(15) 0.0050(16)
C16 0.037(2) 0.030(2) 0.031(2) 0.0071(16) 0.0082(16) 0.0030(16)
C17 0.0292(19) 0.0330(19) 0.0216(18) 0.0038(15) 0.0075(15) 0.0080(15)
C18 0.0271(19) 0.035(2) 0.023(2) -0.0006(15) 0.0046(15) 0.0028(16)
C19 0.032(2) 0.043(2) 0.022(2) 0.0049(16) 0.0098(16) 0.0069(17)
C20 0.033(2) 0.043(2) 0.039(2) 0.0044(17) 0.0105(17) 0.0141(17)
C21 0.051(3) 0.069(3) 0.078(4) 0.036(3) 0.025(3) 0.025(2)
C22 0.043(3) 0.068(3) 0.080(4) 0.001(3) 0.031(3) 0.006(2)
C23 0.077(4) 0.081(4) 0.063(3) -0.018(3) 0.008(3) 0.044(3)
N1 0.0335(17) 0.0402(18) 0.0192(15) 0.0010(13) 0.0077(13) 0.0120(14)
O1 0.0393(15) 0.0500(16) 0.0218(15) -0.0050(12) 0.0078(11) -0.0070(12)
O2 0.0403(16) 0.0592(19) 0.0233(14) -0.0020(12) 0.0074(12) -0.0151(14)
O3 0.0361(15) 0.077(2) 0.0244(15) -0.0038(13) 0.0037(12) 0.0203(14)
O4 0.0361(15) 0.0418(15) 0.0307(14) 0.0004(12) 0.0049(11) 0.0146(12)
C24 0.065(3) 0.075(4) 0.057(3) -0.013(3) -0.007(3) -0.013(3)
Cl1 0.1180(18) 0.231(3) 0.1058(17) -0.0091(17) 0.0397(14) -0.0553(18)
Cl2 0.1255(18) 0.1029(16) 0.199(3) -0.0382(16) -0.0576(18) 0.0347(13)
Cl3 0.1450(19) 0.1277(17) 0.0701(12) -0.0118(10) -0.0382(11) 0.0035(13)

loop_
_atom_type_symbol
_atom_type_description
_atom_type_scat_dispersion_real
_atom_type_scat_dispersion_imag
_atom_type_scat_source
C C 0.0033 0.0016 'International Tables Vol C Tables 4.2.6.8 and 6.1.1.4'
H H 0.0000 0.0000 'International Tables Vol C Tables 4.2.6.8 and 6.1.1.4'
N N 0.0061 0.0033 'International Tables Vol C Tables 4.2.6.8 and 6.1.1.4'
O O 0.0106 0.0060 'International Tables Vol C Tables 4.2.6.8 and 6.1.1.4'
Cl Cl 0.1484 0.1585 'International Tables Vol C Tables 4.2.6.8 and 6.1.1.4'

loop_
_geom_angle_atom_site_label_1
_geom_angle_atom_site_label_2
_geom_angle_atom_site_label_3
_geom_angle
_geom_angle_site_symmetry_1
_geom_angle_site_symmetry_3
_geom_angle_publ_flag
C2 C1 C6 121.3(4) . . ?
C2 C1 H1 119.3 . . ?
C6 C1 H1 119.3 . . ?
C3 C2 C1 120.2(4) . . ?
C3 C2 H2A 119.9 . . ?
C1 C2 H2A 119.9 . . ?
C2 C3 C4 119.5(3) . . ?
C2 C3 H3 120.3 . . ?
C4 C3 H3 120.3 . . ?
C3 C4 C5 120.4(4) . . ?
C3 C4 H4 119.8 . . ?
C5 C4 H4 119.8 . . ?
C4 C5 C6 120.4(3) . . ?
C4 C5 H5 119.8 . . ?
C6 C5 H5 119.8 . . ?
C1 C6 C5 118.2(3) . . ?
C1 C6 C7 120.3(3) . . ?
C5 C6 C7 121.4(3) . . ?
C14 C7 C6 120.2(3) . . ?
C14 C7 C8 122.9(3) . . ?
C6 C7 C8 116.9(3) . . ?
C13 C8 C9 118.4(4) . . ?
C13 C8 C7 120.6(3) . . ?
C9 C8 C7 121.0(3) . . ?
C10 C9 C8 120.4(4) . . ?
C10 C9 H9 119.8 . . ?
C8 C9 H9 119.8 . . ?
C11 C10 C9 119.9(5) . . ?
C11 C10 H10 120.1 . . ?
C9 C10 H10 120.1 . . ?
C10 C11 C12 120.8(4) . . ?
C10 C11 H11 119.6 . . ?
C12 C11 H11 119.6 . . ?
C11 C12 C13 120.0(4) . . ?
C11 C12 H12 120.0 . . ?
C13 C12 H12 120.0 . . ?
C12 C13 C8 120.6(4) . . ?
C12 C13 H13 119.7 . . ?
C8 C13 H13 119.7 . . ?
C7 C14 C15 126.3(3) . . ?
C7 C14 H14 116.9 . . ?
C15 C14 H14 116.9 . . ?
C14 C15 C16 119.9(3) . . ?
C14 C15 C17 120.7(3) . . ?
C16 C15 C17 59.5(2) . . ?
C14 C15 H15 115.2 . . ?
C16 C15 H15 115.2 . . ?
C17 C15 H15 115.2 . . ?
C15 C16 C17 61.7(2) . . ?
C15 C16 H16A 117.6 . . ?
C17 C16 H16A 117.6 . . ?
C15 C16 H16B 117.6 . . ?
C17 C16 H16B 117.6 . . ?
H16A C16 H16B 114.7 . . ?
N1 C17 C18 117.1(3) . . ?
N1 C17 C16 119.0(3) . . ?
C18 C17 C16 117.6(3) . . ?
N1 C17 C15 115.9(3) . . ?
C18 C17 C15 115.4(3) . . ?
C16 C17 C15 58.8(2) . . ?
O1 C18 O2 123.7(3) . . ?
O1 C18 C17 122.8(3) . . ?
O2 C18 C17 113.4(3) . . ?
O3 C19 O4 124.1(3) . . ?
O3 C19 N1 123.5(3) . . ?
O4 C19 N1 112.4(3) . . ?
O4 C20 C22 109.3(3) . . ?
O4 C20 C23 102.0(3) . . ?
C22 C20 C23 111.3(4) . . ?
O4 C20 C21 110.4(3) . . ?
C22 C20 C21 112.0(4) . . ?
C23 C20 C21 111.5(4) . . ?
C20 C21 H21A 109.5 . . ?
C20 C21 H21B 109.5 . . ?
H21A C21 H21B 109.5 . . ?
C20 C21 H21C 109.5 . . ?
H21A C21 H21C 109.5 . . ?
H21B C21 H21C 109.5 . . ?
C20 C22 H22A 109.5 . . ?
C20 C22 H22B 109.5 . . ?
H22A C22 H22B 109.5 . . ?
C20 C22 H22C 109.5 . . ?
H22A C22 H22C 109.5 . . ?
H22B C22 H22C 109.5 . . ?
C20 C23 H23A 109.5 . . ?
C20 C23 H23B 109.5 . . ?
H23A C23 H23B 109.5 . . ?
C20 C23 H23C 109.5 . . ?
H23A C23 H23C 109.5 . . ?
H23B C23 H23C 109.5 . . ?
C19 N1 C17 123.3(3) . . ?
C19 N1 H1A 118.4 . . ?
C17 N1 H1A 118.4 . . ?
C18 O2 H2 113(7) . . ?
C19 O4 C20 121.2(3) . . ?
Cl2 C24 Cl1 114.9(4) . . ?
Cl2 C24 Cl3 110.4(3) . . ?
Cl1 C24 Cl3 109.0(3) . . ?
Cl2 C24 H24 107.4 . . ?
Cl1 C24 H24 107.4 . . ?
Cl3 C24 H24 107.4 . . ?

loop_
_geom_bond_atom_site_label_1
_geom_bond_atom_site_label_2
_geom_bond_distance
_geom_bond_site_symmetry_2
_geom_bond_publ_flag
C1 C2 1.383(5) . ?
C1 C6 1.388(5) . ?
C1 H1 0.9500 . ?
C2 C3 1.382(6) . ?
C2 H2A 0.9500 . ?
C3 C4 1.383(6) . ?
C3 H3 0.9500 . ?
C4 C5 1.392(5) . ?
C4 H4 0.9500 . ?
C5 C6 1.398(5) . ?
C5 H5 0.9500 . ?
C6 C7 1.493(5) . ?
C7 C14 1.337(5) . ?
C7 C8 1.495(5) . ?
C8 C13 1.397(6) . ?
C8 C9 1.398(6) . ?
C9 C10 1.396(6) . ?
C9 H9 0.9500 . ?
C10 C11 1.369(7) . ?
C10 H10 0.9500 . ?
C11 C12 1.377(7) . ?
C11 H11 0.9500 . ?
C12 C13 1.388(6) . ?
C12 H12 0.9500 . ?
C13 H13 0.9500 . ?
C14 C15 1.487(5) . ?
C14 H14 0.9500 . ?
C15 C16 1.495(5) . ?
C15 C17 1.539(5) . ?
C15 H15 1.0000 . ?
C16 C17 1.505(5) . ?
C16 H16A 0.9900 . ?
C16 H16B 0.9900 . ?
C17 N1 1.440(5) . ?
C17 C18 1.497(5) . ?
C18 O1 1.211(4) . ?
C18 O2 1.324(5) . ?
C19 O3 1.226(4) . ?
C19 O4 1.332(4) . ?
C19 N1 1.341(5) . ?
C20 O4 1.488(4) . ?
C20 C22 1.507(6) . ?
C20 C23 1.511(6) . ?
C20 C21 1.517(6) . ?
C21 H21A 0.9800 . ?
C21 H21B 0.9800 . ?
C21 H21C 0.9800 . ?
C22 H22A 0.9800 . ?
C22 H22B 0.9800 . ?
C22 H22C 0.9800 . ?
C23 H23A 0.9800 . ?
C23 H23B 0.9800 . ?
C23 H23C 0.9800 . ?
N1 H1A 0.8800 . ?
O2 H2 0.75(8) . ?
C24 Cl2 1.703(6) . ?
C24 Cl1 1.714(6) . ?
C24 Cl3 1.738(5) . ?
C24 H24 1.0000 . ?

loop_
_geom_torsion_atom_site_label_1
_geom_torsion_atom_site_label_2
_geom_torsion_atom_site_label_3
_geom_torsion_atom_site_label_4
_geom_torsion
_geom_torsion_site_symmetry_1
_geom_torsion_site_symmetry_2
_geom_torsion_site_symmetry_3
_geom_torsion_site_symmetry_4
_geom_torsion_publ_flag
C6 C1 C2 C3 0.4(6) . . . . ?
C1 C2 C3 C4 1.2(6) . . . . ?
C2 C3 C4 C5 -1.1(6) . . . . ?
C3 C4 C5 C6 -0.6(5) . . . . ?
C2 C1 C6 C5 -2.0(5) . . . . ?
C2 C1 C6 C7 175.0(3) . . . . ?
C4 C5 C6 C1 2.2(5) . . . . ?
C4 C5 C6 C7 -174.9(3) . . . . ?
C1 C6 C7 C14 -141.0(4) . . . . ?
C5 C6 C7 C14 36.0(5) . . . . ?
C1 C6 C7 C8 36.3(5) . . . . ?
C5 C6 C7 C8 -146.7(3) . . . . ?
C14 C7 C8 C13 -130.3(4) . . . . ?
C6 C7 C8 C13 52.5(5) . . . . ?
C14 C7 C8 C9 52.1(5) . . . . ?
C6 C7 C8 C9 -125.1(4) . . . . ?
C13 C8 C9 C10 0.4(5) . . . . ?
C7 C8 C9 C10 178.0(3) . . . . ?
C8 C9 C10 C11 0.4(6) . . . . ?
C9 C10 C11 C12 -0.3(7) . . . . ?
C10 C11 C12 C13 -0.6(7) . . . . ?
C11 C12 C13 C8 1.3(6) . . . . ?
C9 C8 C13 C12 -1.2(5) . . . . ?
C7 C8 C13 C12 -178.8(3) . . . . ?
C6 C7 C14 C15 -178.7(3) . . . . ?
C8 C7 C14 C15 4.2(6) . . . . ?
C7 C14 C15 C16 175.4(3) . . . . ?
C7 C14 C15 C17 -114.5(4) . . . . ?
C14 C15 C16 C17 110.1(4) . . . . ?
C15 C16 C17 N1 104.4(3) . . . . ?
C15 C16 C17 C18 -104.4(3) . . . . ?
C14 C15 C17 N1 141.5(3) . . . . ?
C16 C15 C17 N1 -109.6(3) . . . . ?
C14 C15 C17 C18 -0.6(5) . . . . ?
C16 C15 C17 C18 108.3(3) . . . . ?
C14 C15 C17 C16 -108.9(4) . . . . ?
N1 C17 C18 O1 164.1(3) . . . . ?
C16 C17 C18 O1 12.2(5) . . . . ?
C15 C17 C18 O1 -54.3(5) . . . . ?
N1 C17 C18 O2 -19.6(4) . . . . ?
C16 C17 C18 O2 -171.4(3) . . . . ?
C15 C17 C18 O2 122.1(3) . . . . ?
O3 C19 N1 C17 175.5(4) . . . . ?
O4 C19 N1 C17 -4.5(5) . . . . ?
C18 C17 N1 C19 -67.6(5) . . . . ?
C16 C17 N1 C19 83.8(4) . . . . ?
C15 C17 N1 C19 150.9(3) . . . . ?
O3 C19 O4 C20 -9.2(6) . . . . ?
N1 C19 O4 C20 170.8(3) . . . . ?
C22 C20 O4 C19 -58.1(5) . . . . ?
C23 C20 O4 C19 -176.0(4) . . . . ?
C21 C20 O4 C19 65.5(5) . . . . ?
